data_7205433
loop_
_publ_author_name
'Sun, Di'
'Wei, Zhan-Hua'
'Yang, Cheng-Feng'
'Wang, Dan-Feng'
'Zhang, Na'
'Huang, Rong-Bin'
'Zheng, Lan-Sun'

_publ_section_title
;
 pH-Dependent Ag(i) coordination architectures constructed from
 4-cyanopyridine and phthalic acid: from discrete structure to 2D sheet
;
_journal_issue 5
_journal_name_full CrystEngComm
_journal_page_first 1591
_journal_paper_doi 10.1039/c0ce00539h
_journal_volume 13
_journal_year 2011
_chemical_formula_moiety 'C20 H13 Ag N4 O4'
_chemical_formula_sum 'C20 H13 Ag N4 O4'
_chemical_formula_weight 481.21
_chemical_name_systematic
;
?
;
_space_group_IT_number 2
_symmetry_cell_setting triclinic
_symmetry_space_group_name_Hall '-P 1'
_symmetry_space_group_name_H-M 'P -1'
_atom_sites_solution_hydrogens geom
_atom_sites_solution_primary direct
_atom_sites_solution_secondary difmap
_audit_creation_method SHELXL-97
_cell_angle_alpha 79.80(3)
_cell_angle_beta 87.28(3)
_cell_angle_gamma 84.30(3)
_cell_formula_units_Z 2
_cell_length_a 6.6399(13)
_cell_length_b 9.959(2)
_cell_length_c 14.116(3)
_cell_measurement_reflns_used 8278
_cell_measurement_temperature 173(2)
_cell_measurement_theta_max 55.00
_cell_measurement_theta_min 6.17
_cell_volume 913.7(3)
_computing_cell_refinement RAPID-AUTO
_computing_data_collection 'RAPID-AUTO (Rigaku Corporation, 1998)'
_computing_data_reduction 'CrystalStructure (Rigaku/MSC and Rigaku Corporation, 2002)'
_computing_molecular_graphics 'SHELXL-97 (Sheldrick, 1997)'
_computing_publication_material 'SHELXL-97 (Sheldrick, 1997)'
_computing_structure_refinement 'SHELXL-97 (Sheldrick, 1997)'
_computing_structure_solution 'SHELXS-97 (Sheldrick, 1997)'
_diffrn_ambient_temperature 173(2)
_diffrn_measured_fraction_theta_full 0.995
_diffrn_measured_fraction_theta_max 0.995
_diffrn_measurement_device_type 'Rigaku RAXIS-RAPID'
_diffrn_measurement_method '\w scan'
_diffrn_radiation_monochromator graphite
_diffrn_radiation_source 'fine-focus sealed tube'
_diffrn_radiation_type MoK\a
_diffrn_radiation_wavelength 0.71073
_diffrn_reflns_av_R_equivalents 0.0250
_diffrn_reflns_av_sigmaI/netI 0.0321
_diffrn_reflns_limit_h_max 8
_diffrn_reflns_limit_h_min -8
_diffrn_reflns_limit_k_max 10
_diffrn_reflns_limit_k_min -12
_diffrn_reflns_limit_l_max 17
_diffrn_reflns_limit_l_min -17
_diffrn_reflns_number 7858
_diffrn_reflns_theta_full 26.00
_diffrn_reflns_theta_max 26.00
_diffrn_reflns_theta_min 3.08
_exptl_absorpt_coefficient_mu 1.140
_exptl_absorpt_correction_T_max 0.9044
_exptl_absorpt_correction_T_min 0.8754
_exptl_absorpt_correction_type multi-scan
_exptl_absorpt_process_details 'ABSCOR (Higashi, 1995)'
_exptl_crystal_colour COLORLESS
_exptl_crystal_density_diffrn 1.749
_exptl_crystal_density_method 'not measured'
_exptl_crystal_description BLOCK
_exptl_crystal_F_000 480
_exptl_crystal_size_max 0.12
_exptl_crystal_size_mid 0.11
_exptl_crystal_size_min 0.09
_refine_diff_density_max 0.664
_refine_diff_density_min -0.789
_refine_diff_density_rms 0.086
_refine_ls_extinction_method none
_refine_ls_goodness_of_fit_ref 1.057
_refine_ls_hydrogen_treatment constr
_refine_ls_matrix_type full
_refine_ls_number_parameters 262
_refine_ls_number_reflns 3574
_refine_ls_number_restraints 0
_refine_ls_restrained_S_all 1.057
_refine_ls_R_factor_all 0.0264
_refine_ls_R_factor_gt 0.0245
_refine_ls_shift/su_max 0.002
_refine_ls_shift/su_mean 0.000
_refine_ls_structure_factor_coef Fsqd
_refine_ls_weighting_details 'calc w=1/[\s^2^(Fo^2^)+(0.0314P)^2^+0.3004P] where P=(Fo^2^+2Fc^2^)/3'
_refine_ls_weighting_scheme calc
_refine_ls_wR_factor_gt 0.0601
_refine_ls_wR_factor_ref 0.0613
_reflns_number_gt 3335
_reflns_number_total 3574
_reflns_threshold_expression >2sigma(I)
_cod_data_source_file C0CE00539H.TXT
_cod_data_source_block p1
_cod_depositor_comments
;
The following automatic conversions were performed:
'_symmetry_cell_setting' value 'TRICLINIC' changed to 'triclinic'
according to '/home/saulius/struct/CIF-dictionaries/cif_core.dic'
dictionary named 'cif_core.dic' version 2.4.1 from
2010-06-29.

'_exptl_absorpt_correction_type' value 'MULTI-SCAN' changed
to 'multi-scan' according to
'/home/saulius/struct/CIF-dictionaries/cif_core.dic' dictionary named
'cif_core.dic' version 2.4.1 from
2010-06-29.

'_refine_ls_hydrogen_treatment' value 'CONSTR' changed to
'constr' according to '/home/saulius/struct/CIF-dictionaries/cif_core.dic'
dictionary named 'cif_core.dic' version 2.4.1 from 2010-06-29.

Automatic conversion script
Id: cif_fix_enum 1555 2011-01-17 13:19:09Z saulius 
;
_cod_original_sg_symbol_H-M P-1
_cod_database_code 7205433

loop_
_symmetry_equiv_pos_as_xyz
'x, y, z'
'-x, -y, -z'

loop_
_atom_site_label
_atom_site_type_symbol
_atom_site_fract_x
_atom_site_fract_y
_atom_site_fract_z
_atom_site_U_iso_or_equiv
_atom_site_adp_type
_atom_site_occupancy
_atom_site_symmetry_multiplicity
_atom_site_calc_flag
_atom_site_refinement_flags
_atom_site_disorder_assembly
_atom_site_disorder_group
Ag1 Ag -0.17742(2) 0.393034(16) 0.494146(10) 0.03236(7) Uani 1 1 d . . .
C1 C -0.3138(3) 0.3840(2) 0.70771(15) 0.0277(4) Uani 1 1 d . . .
H1A H -0.2979 0.2888 0.7051 0.033 Uiso 1 1 calc R . .
C2 C -0.3406(3) 0.4227(2) 0.79674(14) 0.0261(4) Uani 1 1 d . . .
H2A H -0.3458 0.3563 0.8539 0.031 Uiso 1 1 calc R . .
C3 C -0.3596(3) 0.5618(2) 0.80032(13) 0.0223(4) Uani 1 1 d . . .
C4 C -0.3582(3) 0.65561(19) 0.71492(14) 0.0236(4) Uani 1 1 d . . .
H4B H -0.3739 0.7513 0.7156 0.028 Uiso 1 1 calc R . .
C5 C -0.3336(3) 0.6071(2) 0.62892(14) 0.0240(4) Uani 1 1 d . . .
H5A H -0.3340 0.6713 0.5705 0.029 Uiso 1 1 calc R . .
C6 C -0.3741(3) 0.6091(2) 0.89149(15) 0.0299(4) Uani 1 1 d . . .
C7 C -0.1555(3) 0.45470(19) 0.27056(14) 0.0223(4) Uani 1 1 d . . .
H7A H -0.1635 0.5459 0.2827 0.027 Uiso 1 1 calc R . .
C8 C -0.1404(3) 0.4343(2) 0.17637(14) 0.0241(4) Uani 1 1 d . . .
H8A H -0.1386 0.5095 0.1246 0.029 Uiso 1 1 calc R . .
C9 C -0.1278(3) 0.3003(2) 0.15916(13) 0.0242(4) Uani 1 1 d . . .
C10 C -0.1336(3) 0.19267(19) 0.23652(14) 0.0247(4) Uani 1 1 d . . .
H10A H -0.1273 0.1006 0.2263 0.030 Uiso 1 1 calc R . .
C11 C -0.1487(3) 0.22278(19) 0.32887(14) 0.0237(4) Uani 1 1 d . . .
H11A H -0.1514 0.1495 0.3819 0.028 Uiso 1 1 calc R . .
C12 C -0.1086(3) 0.2719(2) 0.06201(15) 0.0347(5) Uani 1 1 d . . .
C13 C 0.1744(3) 0.19804(18) 0.60864(13) 0.0204(4) Uani 1 1 d . . .
C14 C 0.3042(3) 0.14596(17) 0.69632(13) 0.0207(4) Uani 1 1 d . . .
C15 C 0.2222(3) 0.16469(19) 0.78607(14) 0.0270(4) Uani 1 1 d . . .
H15A H 0.0918 0.2124 0.7904 0.032 Uiso 1 1 calc R . .
C16 C 0.3282(4) 0.1146(2) 0.86935(15) 0.0392(6) Uani 1 1 d . . .
H16A H 0.2719 0.1298 0.9301 0.047 Uiso 1 1 calc R . .
C17 C 0.5166(4) 0.0424(3) 0.86352(15) 0.0429(6) Uani 1 1 d . . .
H17A H 0.5889 0.0071 0.9204 0.051 Uiso 1 1 calc R . .
C18 C 0.5992(3) 0.0216(2) 0.77517(15) 0.0310(5) Uani 1 1 d . . .
H18A H 0.7277 -0.0287 0.7716 0.037 Uiso 1 1 calc R . .
C19 C 0.4950(3) 0.07424(17) 0.69082(13) 0.0203(4) Uani 1 1 d . . .
C20 C 0.5991(3) 0.06243(18) 0.59604(13) 0.0193(4) Uani 1 1 d . . .
N1 N -0.3090(2) 0.47306(17) 0.62450(11) 0.0243(3) Uani 1 1 d . . .
N2 N -0.3822(3) 0.6466(2) 0.96372(15) 0.0462(5) Uani 1 1 d . . .
N3 N -0.1595(2) 0.35137(16) 0.34623(11) 0.0202(3) Uani 1 1 d . . .
N4 N -0.0907(4) 0.2490(3) -0.01452(15) 0.0543(6) Uani 1 1 d . . .
O1 O 0.1163(2) 0.32296(13) 0.59492(10) 0.0293(3) Uani 1 1 d . . .
O2 O 0.1261(2) 0.11085(14) 0.56198(10) 0.0275(3) Uani 1 1 d . . .
O3 O 0.5775(2) 0.15159(13) 0.52544(9) 0.0256(3) Uani 1 1 d . . .
O4 O 0.7203(2) -0.05147(13) 0.59947(9) 0.0238(3) Uani 1 1 d . . .
H4A H 0.7790 -0.0562 0.5452 0.029 Uiso 1 1 d R . .

loop_
_atom_site_aniso_label
_atom_site_aniso_U_11
_atom_site_aniso_U_22
_atom_site_aniso_U_33
_atom_site_aniso_U_23
_atom_site_aniso_U_13
_atom_site_aniso_U_12
Ag1 0.03882(12) 0.04270(11) 0.01786(10) -0.01150(7) -0.00326(6) -0.00271(7)
C1 0.0324(11) 0.0221(9) 0.0289(11) -0.0040(8) -0.0026(8) -0.0041(8)
C2 0.0316(11) 0.0249(9) 0.0205(9) 0.0020(8) -0.0031(8) -0.0057(8)
C3 0.0167(9) 0.0304(10) 0.0209(9) -0.0063(8) -0.0001(7) -0.0045(7)
C4 0.0207(10) 0.0214(9) 0.0281(10) -0.0037(8) -0.0004(7) -0.0006(7)
C5 0.0210(10) 0.0279(9) 0.0205(9) 0.0014(8) -0.0010(7) 0.0005(7)
C6 0.0272(11) 0.0365(11) 0.0274(11) -0.0079(9) -0.0005(8) -0.0063(9)
C7 0.0212(10) 0.0208(9) 0.0253(10) -0.0036(8) -0.0043(7) -0.0022(7)
C8 0.0229(10) 0.0271(9) 0.0203(9) 0.0022(8) -0.0021(7) -0.0038(8)
C9 0.0189(9) 0.0354(10) 0.0198(9) -0.0088(8) -0.0009(7) -0.0020(8)
C10 0.0238(10) 0.0226(9) 0.0286(10) -0.0077(8) 0.0015(8) -0.0019(7)
C11 0.0252(10) 0.0211(9) 0.0231(9) -0.0005(8) 0.0021(7) -0.0011(7)
C12 0.0297(12) 0.0503(13) 0.0251(11) -0.0124(10) -0.0010(8) 0.0019(10)
C13 0.0205(9) 0.0239(9) 0.0168(8) -0.0054(7) 0.0019(7) -0.0007(7)
C14 0.0303(10) 0.0144(8) 0.0173(9) -0.0025(7) -0.0012(7) -0.0026(7)
C15 0.0361(11) 0.0235(9) 0.0203(9) -0.0048(8) 0.0016(8) 0.0035(8)
C16 0.0574(15) 0.0415(12) 0.0155(10) -0.0057(9) 0.0018(9) 0.0100(11)
C17 0.0608(16) 0.0471(13) 0.0159(10) -0.0017(9) -0.0106(10) 0.0167(12)
C18 0.0379(12) 0.0308(10) 0.0223(10) -0.0040(8) -0.0069(8) 0.0090(9)
C19 0.0284(10) 0.0155(8) 0.0170(9) -0.0024(7) -0.0018(7) -0.0028(7)
C20 0.0196(9) 0.0191(8) 0.0197(9) -0.0031(7) -0.0036(7) -0.0038(7)
N1 0.0243(9) 0.0294(8) 0.0195(8) -0.0051(7) -0.0022(6) -0.0011(7)
N2 0.0521(13) 0.0615(13) 0.0303(10) -0.0211(10) 0.0020(9) -0.0091(10)
N3 0.0190(8) 0.0244(8) 0.0171(7) -0.0040(6) -0.0017(6) -0.0007(6)
N4 0.0482(14) 0.0877(18) 0.0292(11) -0.0252(11) -0.0050(9) 0.0112(12)
O1 0.0390(9) 0.0219(7) 0.0262(7) -0.0049(6) -0.0101(6) 0.0062(6)
O2 0.0302(8) 0.0316(7) 0.0241(7) -0.0121(6) 0.0007(6) -0.0075(6)
O3 0.0286(7) 0.0254(7) 0.0189(7) 0.0037(6) 0.0017(5) 0.0014(5)
O4 0.0304(8) 0.0216(6) 0.0178(6) -0.0028(5) 0.0010(5) 0.0031(5)

loop_
_atom_type_symbol
_atom_type_description
_atom_type_scat_dispersion_real
_atom_type_scat_dispersion_imag
_atom_type_scat_source
C C 0.0033 0.0016 'International Tables Vol C Tables 4.2.6.8 and 6.1.1.4'
H H 0.0000 0.0000 'International Tables Vol C Tables 4.2.6.8 and 6.1.1.4'
Ag Ag -0.8971 1.1015 'International Tables Vol C Tables 4.2.6.8 and 6.1.1.4'
N N 0.0061 0.0033 'International Tables Vol C Tables 4.2.6.8 and 6.1.1.4'
O O 0.0106 0.0060 'International Tables Vol C Tables 4.2.6.8 and 6.1.1.4'

loop_
_geom_angle_atom_site_label_1
_geom_angle_atom_site_label_2
_geom_angle_atom_site_label_3
_geom_angle
_geom_angle_site_symmetry_1
_geom_angle_site_symmetry_3
_geom_angle_publ_flag
N3 Ag1 N1 158.21(6) . . y
N3 Ag1 O1 118.66(6) . . y
N1 Ag1 O1 83.09(6) . . y
N3 Ag1 Ag1 106.18(5) . 2_566 ?
N1 Ag1 Ag1 83.42(5) . 2_566 ?
O1 Ag1 Ag1 58.49(4) . 2_566 ?
N1 C1 C2 123.67(18) . . ?
N1 C1 H1A 118.2 . . ?
C2 C1 H1A 118.2 . . ?
C1 C2 C3 117.93(17) . . ?
C1 C2 H2A 121.0 . . ?
C3 C2 H2A 121.0 . . ?
C2 C3 C4 119.25(18) . . ?
C2 C3 C6 120.72(18) . . ?
C4 C3 C6 119.99(18) . . ?
C5 C4 C3 118.68(18) . . ?
C5 C4 H4B 120.7 . . ?
C3 C4 H4B 120.7 . . ?
N1 C5 C4 122.70(17) . . ?
N1 C5 H5A 118.6 . . ?
C4 C5 H5A 118.6 . . ?
N2 C6 C3 178.9(2) . . ?
N3 C7 C8 123.07(18) . . ?
N3 C7 H7A 118.5 . . ?
C8 C7 H7A 118.5 . . ?
C7 C8 C9 118.15(17) . . ?
C7 C8 H8A 120.9 . . ?
C9 C8 H8A 120.9 . . ?
C10 C9 C8 119.44(18) . . ?
C10 C9 C12 119.69(19) . . ?
C8 C9 C12 120.87(19) . . ?
C11 C10 C9 118.47(18) . . ?
C11 C10 H10A 120.8 . . ?
C9 C10 H10A 120.8 . . ?
N3 C11 C10 122.54(17) . . ?
N3 C11 H11A 118.7 . . ?
C10 C11 H11A 118.7 . . ?
N4 C12 C9 179.0(2) . . ?
O1 C13 O2 126.75(18) . . ?
O1 C13 C14 115.85(16) . . ?
O2 C13 C14 117.22(16) . . ?
C15 C14 C19 119.08(17) . . ?
C15 C14 C13 117.79(17) . . ?
C19 C14 C13 123.03(17) . . ?
C16 C15 C14 120.89(19) . . ?
C16 C15 H15A 119.6 . . ?
C14 C15 H15A 119.6 . . ?
C15 C16 C17 119.8(2) . . ?
C15 C16 H16A 120.1 . . ?
C17 C16 H16A 120.1 . . ?
C18 C17 C16 120.1(2) . . ?
C18 C17 H17A 120.0 . . ?
C16 C17 H17A 120.0 . . ?
C17 C18 C19 120.5(2) . . ?
C17 C18 H18A 119.8 . . ?
C19 C18 H18A 119.8 . . ?
C14 C19 C18 119.72(18) . . ?
C14 C19 C20 121.39(16) . . ?
C18 C19 C20 118.69(17) . . ?
O3 C20 O4 124.78(17) . . ?
O3 C20 C19 122.62(16) . . ?
O4 C20 C19 112.55(15) . . ?
C5 N1 C1 117.73(17) . . ?
C5 N1 Ag1 122.64(13) . . ?
C1 N1 Ag1 117.38(13) . . ?
C11 N3 C7 118.33(17) . . ?
C11 N3 Ag1 121.02(13) . . ?
C7 N3 Ag1 120.64(13) . . ?
C13 O1 Ag1 115.96(13) . . ?
C20 O4 H4A 111.3 . . ?

loop_
_geom_bond_atom_site_label_1
_geom_bond_atom_site_label_2
_geom_bond_distance
_geom_bond_site_symmetry_2
_geom_bond_publ_flag
Ag1 N3 2.1954(16) . y
Ag1 N1 2.2390(17) . y
Ag1 O1 2.4404(16) . y
Ag1 Ag1 3.3581(10) 2_566 y
C1 N1 1.342(3) . ?
C1 C2 1.377(3) . ?
C1 H1A 0.9500 . ?
C2 C3 1.387(3) . ?
C2 H2A 0.9500 . ?
C3 C4 1.389(3) . ?
C3 C6 1.443(3) . ?
C4 C5 1.381(3) . ?
C4 H4B 0.9500 . ?
C5 N1 1.341(3) . ?
C5 H5A 0.9500 . ?
C6 N2 1.144(3) . ?
C7 N3 1.347(2) . ?
C7 C8 1.378(3) . ?
C7 H7A 0.9500 . ?
C8 C9 1.391(3) . ?
C8 H8A 0.9500 . ?
C9 C10 1.390(3) . ?
C9 C12 1.446(3) . ?
C10 C11 1.386(3) . ?
C10 H10A 0.9500 . ?
C11 N3 1.340(3) . ?
C11 H11A 0.9500 . ?
C12 N4 1.141(3) . ?
C13 O1 1.249(2) . ?
C13 O2 1.252(2) . ?
C13 C14 1.526(2) . ?
C14 C15 1.391(3) . ?
C14 C19 1.397(3) . ?
C15 C16 1.389(3) . ?
C15 H15A 0.9500 . ?
C16 C17 1.386(3) . ?
C16 H16A 0.9500 . ?
C17 C18 1.379(3) . ?
C17 H17A 0.9500 . ?
C18 C19 1.398(3) . ?
C18 H18A 0.9500 . ?
C19 C20 1.494(3) . ?
C20 O3 1.215(2) . ?
C20 O4 1.319(2) . ?
O4 H4A 0.8500 . ?

loop_
_geom_hbond_atom_site_label_D
_geom_hbond_atom_site_label_H
_geom_hbond_atom_site_label_A
_geom_hbond_distance_DH
_geom_hbond_distance_HA
_geom_hbond_distance_DA
_geom_hbond_angle_DHA
_geom_hbond_site_symmetry_A
O4 H4A O2 0.85 1.76 2.5925(19) 164.1 2_656
